data_2234100
loop_
_publ_author_name
'Ren, Dong-mei'
'Wang, Yong-yi'

_publ_section_title
;
 1-(4-Chloro-2-fluorophenyl)-4-difluoromethyl-3-methyl-1<i>H</i>-1,2,4-triazol-5(4<i>H</i>)-one
;
_journal_coeditor_code BQ2341
_journal_issue 4
_journal_name_full 'Acta Crystallographica Section E'
_journal_page_first o1048
_journal_paper_doi 10.1107/S1600536812009452
_journal_volume 68
_journal_year 2012
_chemical_formula_iupac 'C10 H7 Cl F3 N3 O'
_chemical_formula_moiety 'C10 H7 Cl F3 N3 O'
_chemical_formula_sum 'C10 H7 Cl F3 N3 O'
_chemical_formula_weight 277.64
_chemical_name_systematic
;
1-(4-Chloro-2-fluorophenyl)-4-difluoromethyl-3-methyl-1<i>H</i>-
1,2,4-triazol-5(4<i>H</i>)-one
;
_space_group_IT_number 15
_symmetry_cell_setting monoclinic
_symmetry_space_group_name_Hall '-C 2yc'
_symmetry_space_group_name_H-M 'C 1 2/c 1'
_atom_sites_solution_hydrogens geom
_atom_sites_solution_primary direct
_atom_sites_solution_secondary difmap
_audit_creation_method SHELXL-97
_cell_angle_alpha 90.00
_cell_angle_beta 100.91(3)
_cell_angle_gamma 90.00
_cell_formula_units_Z 8
_cell_length_a 15.286(3)
_cell_length_b 13.610(3)
_cell_length_c 11.231(2)
_cell_measurement_reflns_used 25
_cell_measurement_temperature 293(2)
_cell_measurement_theta_max 13
_cell_measurement_theta_min 10
_cell_volume 2294.3(8)
_computing_cell_refinement 'CAD-4 Software (Enraf--Nonius, 1985)'
_computing_data_collection 'CAD-4 Software (Enraf--Nonius, 1985)'
_computing_data_reduction 'XCAD4 (Harms & Wocadlo, 1995)'
_computing_molecular_graphics 'SHELXTL (Sheldrick, 2008)'
_computing_publication_material 'SHELXTL (Sheldrick, 2008)'
_computing_structure_refinement 'SHELXS97 (Sheldrick, 2008)'
_computing_structure_solution 'SHELXS97 (Sheldrick, 2008)'
_diffrn_ambient_temperature 293(2)
_diffrn_measured_fraction_theta_full 1.000
_diffrn_measured_fraction_theta_max 1.000
_diffrn_measurement_device_type 'Enraf--Nonius CAD-4'
_diffrn_measurement_method \w/2\q
_diffrn_radiation_monochromator graphite
_diffrn_radiation_source 'fine-focus sealed tube'
_diffrn_radiation_type MoK\a
_diffrn_radiation_wavelength 0.71073
_diffrn_reflns_av_R_equivalents 0.0356
_diffrn_reflns_av_sigmaI/netI 0.0452
_diffrn_reflns_limit_h_max 18
_diffrn_reflns_limit_h_min 0
_diffrn_reflns_limit_k_max 16
_diffrn_reflns_limit_k_min -16
_diffrn_reflns_limit_l_max 13
_diffrn_reflns_limit_l_min -13
_diffrn_reflns_number 4290
_diffrn_reflns_theta_full 25.37
_diffrn_reflns_theta_max 25.37
_diffrn_reflns_theta_min 2.02
_diffrn_standards_decay_% 1
_diffrn_standards_interval_count 200
_diffrn_standards_interval_time 2
_diffrn_standards_number 3
_exptl_absorpt_coefficient_mu 0.364
_exptl_absorpt_correction_T_max 0.9645
_exptl_absorpt_correction_T_min 0.8987
_exptl_absorpt_correction_type psi-scan
_exptl_absorpt_process_details '(North <i>et al.</i>, 1968)'
_exptl_crystal_colour colorless
_exptl_crystal_density_diffrn 1.608
_exptl_crystal_density_method 'not measured'
_exptl_crystal_description block
_exptl_crystal_F_000 1120
_exptl_crystal_size_max 0.30
_exptl_crystal_size_mid 0.20
_exptl_crystal_size_min 0.10
_refine_diff_density_max 0.225
_refine_diff_density_min -0.339
_refine_ls_extinction_method none
_refine_ls_goodness_of_fit_ref 1.001
_refine_ls_hydrogen_treatment constr
_refine_ls_matrix_type full
_refine_ls_number_parameters 164
_refine_ls_number_reflns 2115
_refine_ls_number_restraints 0
_refine_ls_restrained_S_all 1.001
_refine_ls_R_factor_all 0.0940
_refine_ls_R_factor_gt 0.0503
_refine_ls_shift/su_max 0.000
_refine_ls_shift/su_mean 0.000
_refine_ls_structure_factor_coef Fsqd
_refine_ls_weighting_details 'calc w=1/[\s^2^(Fo^2^)+(0.0730P)^2^] where P=(Fo^2^+2Fc^2^)/3'
_refine_ls_weighting_scheme calc
_refine_ls_wR_factor_gt 0.1209
_refine_ls_wR_factor_ref 0.1432
_reflns_number_gt 1273
_reflns_number_total 2115
_reflns_threshold_expression I>2sigma(I)
_cod_data_source_file bq2341.cif
_cod_data_source_block I
_cod_original_sg_symbol_H-M 'C 2/c'
_cod_database_code 2234100
_cod_database_fobs_code 2234100

loop_
_symmetry_equiv_pos_as_xyz
'x, y, z'
'-x, y, -z+1/2'
'x+1/2, y+1/2, z'
'-x+1/2, y+1/2, -z+1/2'
'-x, -y, -z'
'x, -y, z-1/2'
'-x+1/2, -y+1/2, -z'
'x+1/2, -y+1/2, z-1/2'

loop_
_atom_site_type_symbol
_atom_site_label
_atom_site_fract_x
_atom_site_fract_y
_atom_site_fract_z
_atom_site_U_iso_or_equiv
_atom_site_adp_type
_atom_site_calc_flag
_atom_site_refinement_flags
_atom_site_occupancy
_atom_site_symmetry_multiplicity
Cl Cl 0.07385(7) 0.56530(8) 0.15418(11) 0.1001(5) Uani d . 1 1
O O 0.44175(13) 0.54039(17) -0.12275(18) 0.0621(6) Uani d . 1 1
F F1 0.26705(12) 0.64405(16) -0.14770(16) 0.0796(6) Uani d . 1 1
N N1 0.42189(15) 0.65403(18) 0.0253(2) 0.0529(6) Uani d . 1 1
C C1 0.3335(2) 0.6085(2) 0.1748(3) 0.0637(9) Uani d . 1 1
H H1A 0.3846 0.6094 0.2348 0.076 Uiso calc R 1 1
N N2 0.54325(16) 0.66315(18) -0.0433(2) 0.0541(6) Uani d . 1 1
F F2 0.62510(18) 0.72262(17) -0.1740(2) 0.1082(8) Uani d . 1 1
C C2 0.2523(3) 0.5883(3) 0.2052(3) 0.0716(10) Uani d . 1 1
H H2A 0.2483 0.5761 0.2855 0.086 Uiso calc R 1 1
F F3 0.68716(13) 0.62152(16) -0.0370(2) 0.0902(7) Uani d . 1 1
N N3 0.47231(18) 0.72846(19) 0.0904(2) 0.0598(7) Uani d . 1 1
C C3 0.1768(2) 0.5862(2) 0.1157(3) 0.0650(9) Uani d . 1 1
C C4 0.1812(2) 0.6026(2) -0.0036(3) 0.0643(9) Uani d . 1 1
H H4A 0.1304 0.5994 -0.0639 0.077 Uiso calc R 1 1
C C5 0.2627(2) 0.6237(2) -0.0314(3) 0.0547(8) Uani d . 1 1
C C6 0.3396(2) 0.6273(2) 0.0557(3) 0.0519(7) Uani d . 1 1
C C7 0.4651(2) 0.6095(2) -0.0559(3) 0.0519(7) Uani d . 1 1
C C8 0.5439(2) 0.7331(2) 0.0472(3) 0.0576(8) Uani d . 1 1
C C9 0.6171(3) 0.8030(3) 0.0887(4) 0.0860(11) Uani d . 1 1
H H9A 0.6034 0.8418 0.1541 0.129 Uiso calc R 1 1
H H9B 0.6242 0.8454 0.0228 0.129 Uiso calc R 1 1
H H9C 0.6714 0.7674 0.1160 0.129 Uiso calc R 1 1
C C10 0.6099(2) 0.6433(3) -0.1112(3) 0.0653(9) Uani d . 1 1
H H10A 0.5914 0.5883 -0.1667 0.078 Uiso calc R 1 1

loop_
_atom_site_aniso_label
_atom_site_aniso_U_11
_atom_site_aniso_U_22
_atom_site_aniso_U_33
_atom_site_aniso_U_12
_atom_site_aniso_U_13
_atom_site_aniso_U_23
Cl 0.0851(7) 0.0982(8) 0.1308(10) -0.0103(6) 0.0553(7) -0.0134(7)
O 0.0627(13) 0.0687(14) 0.0523(12) -0.0061(11) 0.0041(10) -0.0161(11)
F1 0.0680(12) 0.1151(16) 0.0514(11) 0.0087(11) 0.0005(9) 0.0147(10)
N1 0.0493(14) 0.0558(15) 0.0515(14) -0.0005(12) 0.0043(11) -0.0083(12)
C1 0.072(2) 0.067(2) 0.0484(19) 0.0064(17) 0.0025(16) -0.0009(15)
N2 0.0524(15) 0.0542(15) 0.0540(15) -0.0009(12) 0.0059(12) -0.0041(12)
F2 0.133(2) 0.0924(17) 0.1152(18) 0.0002(15) 0.0645(16) 0.0242(14)
C2 0.090(3) 0.068(2) 0.061(2) 0.006(2) 0.026(2) 0.0009(17)
F3 0.0532(12) 0.1008(17) 0.1121(17) 0.0055(11) 0.0040(11) -0.0142(13)
N3 0.0555(16) 0.0563(17) 0.0631(17) 0.0009(13) 0.0000(13) -0.0123(12)
C3 0.068(2) 0.0554(19) 0.078(2) 0.0011(16) 0.0301(19) -0.0070(17)
C4 0.051(2) 0.065(2) 0.074(2) 0.0058(16) 0.0060(17) -0.0029(17)
C5 0.0574(19) 0.0596(19) 0.0447(18) 0.0100(15) 0.0033(14) 0.0038(14)
C6 0.0565(19) 0.0483(17) 0.0492(18) 0.0060(14) 0.0054(14) -0.0016(13)
C7 0.0523(18) 0.0570(19) 0.0428(17) 0.0052(15) 0.0000(14) 0.0011(15)
C8 0.0539(19) 0.0500(18) 0.065(2) 0.0000(15) 0.0003(16) -0.0046(15)
C9 0.081(3) 0.068(2) 0.105(3) -0.012(2) 0.007(2) -0.020(2)
C10 0.062(2) 0.067(2) 0.069(2) -0.0001(17) 0.0165(18) 0.0006(17)

loop_
_atom_type_symbol
_atom_type_description
_atom_type_scat_dispersion_real
_atom_type_scat_dispersion_imag
_atom_type_scat_source
C C 0.0033 0.0016 'International Tables Vol C Tables 4.2.6.8 and 6.1.1.4'
H H 0.0000 0.0000 'International Tables Vol C Tables 4.2.6.8 and 6.1.1.4'
N N 0.0061 0.0033 'International Tables Vol C Tables 4.2.6.8 and 6.1.1.4'
O O 0.0106 0.0060 'International Tables Vol C Tables 4.2.6.8 and 6.1.1.4'
F F 0.0171 0.0103 'International Tables Vol C Tables 4.2.6.8 and 6.1.1.4'
Cl Cl 0.1484 0.1585 'International Tables Vol C Tables 4.2.6.8 and 6.1.1.4'

loop_
_geom_angle_atom_site_label_1
_geom_angle_atom_site_label_2
_geom_angle_atom_site_label_3
_geom_angle
C7 N1 N3 112.6(2)
C7 N1 C6 127.8(3)
N3 N1 C6 119.4(2)
C2 C1 C6 120.4(3)
C2 C1 H1A 119.8
C6 C1 H1A 119.8
C7 N2 C8 108.8(3)
C7 N2 C10 122.8(3)
C8 N2 C10 128.4(3)
C1 C2 C3 119.5(3)
C1 C2 H2A 120.2
C3 C2 H2A 120.2
C8 N3 N1 105.3(2)
C4 C3 C2 121.3(3)
C4 C3 Cl 119.0(3)
C2 C3 Cl 119.7(3)
C5 C4 C3 118.1(3)
C5 C4 H4A 120.9
C3 C4 H4A 120.9
F1 C5 C4 118.5(3)
F1 C5 C6 119.2(3)
C4 C5 C6 122.3(3)
C5 C6 C1 118.3(3)
C5 C6 N1 121.1(3)
C1 C6 N1 120.5(3)
O C7 N1 129.4(3)
O C7 N2 128.2(3)
N1 C7 N2 102.4(3)
N3 C8 N2 110.8(3)
N3 C8 C9 124.3(3)
N2 C8 C9 124.9(3)
C8 C9 H9A 109.5
C8 C9 H9B 109.5
H9A C9 H9B 109.5
C8 C9 H9C 109.5
H9A C9 H9C 109.5
H9B C9 H9C 109.5
F2 C10 F3 106.6(3)
F2 C10 N2 110.3(3)
F3 C10 N2 110.3(3)
F2 C10 H10A 109.9
F3 C10 H10A 109.9
N2 C10 H10A 109.9

loop_
_geom_bond_atom_site_label_1
_geom_bond_atom_site_label_2
_geom_bond_distance
Cl C3 1.733(3)
O C7 1.214(3)
F1 C5 1.349(3)
N1 C7 1.365(4)
N1 N3 1.393(3)
N1 C6 1.412(4)
C1 C2 1.375(5)
C1 C6 1.383(4)
C1 H1A 0.9300
N2 C7 1.385(4)
N2 C8 1.391(4)
N2 C10 1.409(4)
F2 C10 1.334(4)
C2 C3 1.380(5)
C2 H2A 0.9300
F3 C10 1.344(4)
N3 C8 1.280(4)
C3 C4 1.373(4)
C4 C5 1.371(4)
C4 H4A 0.9300
C5 C6 1.380(4)
C8 C9 1.476(5)
C9 H9A 0.9600
C9 H9B 0.9600
C9 H9C 0.9600
C10 H10A 0.9800

loop_
_geom_hbond_atom_site_label_D
_geom_hbond_atom_site_label_H
_geom_hbond_atom_site_label_A
_geom_hbond_site_symmetry_A
_geom_hbond_distance_DH
_geom_hbond_distance_HA
_geom_hbond_distance_DA
_geom_hbond_angle_DHA
_geom_hbond_publ_flag
C10 H10A O 2_654 0.9800 2.4100 3.259(4) 144.00 yes

loop_
_geom_torsion_atom_site_label_1
_geom_torsion_atom_site_label_2
_geom_torsion_atom_site_label_3
_geom_torsion_atom_site_label_4
_geom_torsion
C6 C1 C2 C3 0.5(5)
C7 N1 N3 C8 2.6(3)
C6 N1 N3 C8 177.0(2)
C1 C2 C3 C4 0.9(5)
C1 C2 C3 Cl -177.6(3)
C2 C3 C4 C5 -1.7(5)
Cl C3 C4 C5 176.9(2)
C3 C4 C5 F1 -177.1(3)
C3 C4 C5 C6 1.0(5)
F1 C5 C6 C1 178.5(3)
C4 C5 C6 C1 0.3(5)
F1 C5 C6 N1 1.4(4)
C4 C5 C6 N1 -176.8(3)
C2 C1 C6 C5 -1.1(5)
C2 C1 C6 N1 176.1(3)
C7 N1 C6 C5 -58.7(4)
N3 N1 C6 C5 127.8(3)
C7 N1 C6 C1 124.2(3)
N3 N1 C6 C1 -49.3(4)
N3 N1 C7 O 176.9(3)
C6 N1 C7 O 3.1(5)
N3 N1 C7 N2 -3.1(3)
C6 N1 C7 N2 -177.0(2)
C8 N2 C7 O -177.6(3)
C10 N2 C7 O 0.2(5)
C8 N2 C7 N1 2.5(3)
C10 N2 C7 N1 -179.8(3)
N1 N3 C8 N2 -0.8(3)
N1 N3 C8 C9 179.4(3)
C7 N2 C8 N3 -1.1(3)
C10 N2 C8 N3 -178.7(3)
C7 N2 C8 C9 178.7(3)
C10 N2 C8 C9 1.1(5)
C7 N2 C10 F2 122.1(3)
C8 N2 C10 F2 -60.6(4)
C7 N2 C10 F3 -120.5(3)
C8 N2 C10 F3 56.8(4)

loop_
_cod_related_entry_id
_cod_related_entry_database
_cod_related_entry_code
1 ChemSpider 8057771
